data_2236668
loop_
_publ_author_name
'Suresh, J.'
'Nagalakshmi, R. A.'
'Kumar, R. Ranjith'
'Sivakumar, S.'
'Lakshman, P. L. Nilantha'

_publ_section_title
;
 5''-Benzylidene-1''-methyl-1'-phenyl-1',2',3',5',6',7',8',8a'-octahydrodispiro[acenaphthylene-1,3'-indolizine-2',3''-piperidine]-2,4''(1<i>H</i>)-dione
;
_journal_coeditor_code TK5152
_journal_issue 10
_journal_name_full 'Acta Crystallographica Section E'
_journal_page_first o2981
_journal_paper_doi 10.1107/S1600536812039591
_journal_volume 68
_journal_year 2012
_chemical_formula_iupac 'C37 H34 N2 O2'
_chemical_formula_moiety 'C37 H34 N2 O2'
_chemical_formula_sum 'C37 H34 N2 O2'
_chemical_formula_weight 538.66
_chemical_name_systematic
;
5''-Benzylidene-1''-methyl-1'-phenyl-1',2',3',5',6',7',8',8a'-
octahydrodispiro[acenaphthylene-1,3'-indolizine-2',3''-piperidine]-
2,4''(1<i>H</i>)-dione
;
_space_group_IT_number 14
_symmetry_cell_setting monoclinic
_symmetry_space_group_name_Hall '-P 2ybc'
_symmetry_space_group_name_H-M 'P 1 21/c 1'
_atom_sites_solution_hydrogens geom
_atom_sites_solution_primary direct
_atom_sites_solution_secondary difmap
_audit_creation_method SHELXL-97
_cell_angle_alpha 90.00
_cell_angle_beta 100.028(2)
_cell_angle_gamma 90.00
_cell_formula_units_Z 4
_cell_length_a 8.4913(3)
_cell_length_b 16.6782(6)
_cell_length_c 20.5435(7)
_cell_measurement_reflns_used 2000
_cell_measurement_temperature 293(2)
_cell_measurement_theta_max 31
_cell_measurement_theta_min 2
_cell_volume 2864.92(18)
_computing_cell_refinement 'SAINT (Bruker, 2004)'
_computing_data_collection 'APEX2 (Bruker, 2004)'
_computing_data_reduction 'SAINT (Bruker, 2004)'
_computing_molecular_graphics 'PLATON (Spek, 2009)'
_computing_publication_material 'SHELXL97 (Sheldrick, 2008)'
_computing_structure_refinement 'SHELXL97 (Sheldrick, 2008)'
_computing_structure_solution 'SHELXS97 (Sheldrick, 2008)'
_diffrn_ambient_temperature 293(2)
_diffrn_detector_area_resol_mean 0
_diffrn_measured_fraction_theta_full 0.997
_diffrn_measured_fraction_theta_max 0.997
_diffrn_measurement_device_type 'Bruker Kappa APEXII'
_diffrn_measurement_method '\w and \f'
_diffrn_radiation_monochromator graphite
_diffrn_radiation_source 'fine-focus sealed tube'
_diffrn_radiation_type MoK\a
_diffrn_radiation_wavelength 0.71073
_diffrn_reflns_av_R_equivalents 0.0349
_diffrn_reflns_av_sigmaI/netI 0.0321
_diffrn_reflns_limit_h_max 12
_diffrn_reflns_limit_h_min -12
_diffrn_reflns_limit_k_max 24
_diffrn_reflns_limit_k_min -22
_diffrn_reflns_limit_l_max 30
_diffrn_reflns_limit_l_min -25
_diffrn_reflns_number 43034
_diffrn_reflns_theta_full 31.27
_diffrn_reflns_theta_max 31.27
_diffrn_reflns_theta_min 1.58
_diffrn_standards_decay_% 0
_diffrn_standards_interval_count 0
_diffrn_standards_interval_time 0
_diffrn_standards_number 0
_exptl_absorpt_coefficient_mu 0.077
_exptl_absorpt_correction_T_max 0.974
_exptl_absorpt_correction_T_min 0.967
_exptl_absorpt_correction_type multi-scan
_exptl_absorpt_process_details '(SADABS; Sheldrick, 1996)'
_exptl_crystal_colour yellow
_exptl_crystal_density_diffrn 1.249
_exptl_crystal_density_method 'not measured'
_exptl_crystal_description block
_exptl_crystal_F_000 1144
_exptl_crystal_size_max 0.21
_exptl_crystal_size_mid 0.19
_exptl_crystal_size_min 0.18
_refine_diff_density_max 0.293
_refine_diff_density_min -0.225
_refine_ls_extinction_coef 0.0030(7)
_refine_ls_extinction_expression Fc^*^=kFc[1+0.001xFc^2^\l^3^/sin(2\q)]^-1/4^
_refine_ls_extinction_method 'SHELXL97 (Sheldrick, 2008)'
_refine_ls_goodness_of_fit_ref 1.026
_refine_ls_hydrogen_treatment constr
_refine_ls_matrix_type full
_refine_ls_number_parameters 371
_refine_ls_number_reflns 9332
_refine_ls_number_restraints 0
_refine_ls_restrained_S_all 1.026
_refine_ls_R_factor_all 0.0932
_refine_ls_R_factor_gt 0.0533
_refine_ls_shift/su_max 0.000
_refine_ls_shift/su_mean 0.000
_refine_ls_structure_factor_coef Fsqd
_refine_ls_weighting_details 'calc w=1/[\s^2^(Fo^2^)+(0.0678P)^2^+0.5825P] where P=(Fo^2^+2Fc^2^)/3'
_refine_ls_weighting_scheme calc
_refine_ls_wR_factor_gt 0.1316
_refine_ls_wR_factor_ref 0.1567
_reflns_number_gt 5857
_reflns_number_total 9332
_reflns_threshold_expression I>2\s(I)
_cod_data_source_file tk5152.cif
_cod_data_source_block I
_cod_original_cell_volume 2864.92(17)
_cod_original_sg_symbol_H-M 'P 21/c'
_cod_database_code 2236668
_cod_database_fobs_code 2236668

loop_
_symmetry_equiv_pos_as_xyz
'x, y, z'
'-x, y+1/2, -z+1/2'
'-x, -y, -z'
'x, -y-1/2, z-1/2'

loop_
_atom_site_type_symbol
_atom_site_label
_atom_site_fract_x
_atom_site_fract_y
_atom_site_fract_z
_atom_site_U_iso_or_equiv
_atom_site_adp_type
_atom_site_calc_flag
_atom_site_refinement_flags
_atom_site_occupancy
_atom_site_symmetry_multiplicity
O O1 0.02236(11) 0.45746(6) 0.21716(5) 0.0463(3) Uani d . 1 1
N N1 0.18434(14) 0.27311(6) 0.30171(5) 0.0354(2) Uani d . 1 1
C C13 0.29204(15) 0.32105(7) 0.26884(6) 0.0316(2) Uani d . 1 1
C C7 0.14839(15) 0.39871(7) 0.34350(6) 0.0311(2) Uani d . 1 1
H H7 0.0373 0.4034 0.3208 0.037 Uiso calc R 1 1
N N2 0.50761(13) 0.45681(7) 0.26318(6) 0.0386(3) Uani d . 1 1
C C4 0.16715(15) 0.45441(7) 0.22914(6) 0.0320(3) Uani d . 1 1
C C71 0.16991(16) 0.45865(8) 0.39942(7) 0.0370(3) Uani d . 1 1
O O2 0.54309(13) 0.29695(7) 0.34803(6) 0.0555(3) Uani d . 1 1
C C2 0.40959(15) 0.45688(8) 0.31454(6) 0.0342(3) Uani d . 1 1
H H2A 0.3840 0.5115 0.3250 0.041 Uiso calc R 1 1
H H2B 0.4676 0.4321 0.3543 0.041 Uiso calc R 1 1
C C17 0.26458(17) 0.29985(8) 0.19575(6) 0.0364(3) Uani d . 1 1
C C51 0.19570(16) 0.50244(8) 0.12120(7) 0.0383(3) Uani d . 1 1
H H51 0.0901 0.4852 0.1108 0.046 Uiso calc R 1 1
C C3 0.25581(14) 0.41018(7) 0.28993(6) 0.0291(2) Uani d . 1 1
C C52 0.26203(17) 0.53783(8) 0.06646(7) 0.0406(3) Uani d . 1 1
C C18 0.1305(2) 0.30038(9) 0.14857(7) 0.0452(3) Uani d . 1 1
H H18 0.0337 0.3186 0.1582 0.054 Uiso calc R 1 1
C C14 0.47326(17) 0.29755(8) 0.29136(7) 0.0415(3) Uani d . 1 1
C C8 0.17403(16) 0.31133(7) 0.36444(6) 0.0341(3) Uani d . 1 1
H H8 0.2759 0.3056 0.3949 0.041 Uiso calc R 1 1
C C5 0.26617(15) 0.49163(8) 0.18385(7) 0.0342(3) Uani d . 1 1
C C9 0.0405(2) 0.27382(9) 0.39425(8) 0.0470(3) Uani d . 1 1
H H9A -0.0615 0.2847 0.3662 0.056 Uiso calc R 1 1
H H9B 0.0385 0.2972 0.4373 0.056 Uiso calc R 1 1
C C6 0.43879(16) 0.51107(10) 0.21008(7) 0.0432(3) Uani d . 1 1
H H6A 0.4997 0.5074 0.1744 0.052 Uiso calc R 1 1
H H6B 0.4466 0.5657 0.2264 0.052 Uiso calc R 1 1
C C15 0.53287(19) 0.26629(9) 0.23289(8) 0.0485(4) Uani d . 1 1
C C21 0.4175(2) 0.23699(10) 0.11699(9) 0.0558(4) Uani d . 1 1
C C16 0.40641(19) 0.26788(8) 0.17969(7) 0.0428(3) Uani d . 1 1
C C12 0.2153(2) 0.18695(8) 0.30668(8) 0.0488(4) Uani d . 1 1
H H12A 0.3173 0.1771 0.3350 0.059 Uiso calc R 1 1
H H12B 0.2199 0.1652 0.2633 0.059 Uiso calc R 1 1
C C72 0.2823(2) 0.44916(10) 0.45633(7) 0.0521(4) Uani d . 1 1
H H72 0.3500 0.4049 0.4603 0.063 Uiso calc R 1 1
C C11 0.0826(2) 0.14647(9) 0.33507(9) 0.0571(4) Uani d . 1 1
H H11A 0.1059 0.0897 0.3409 0.068 Uiso calc R 1 1
H H11B -0.0174 0.1520 0.3044 0.068 Uiso calc R 1 1
C C10 0.0659(2) 0.18347(10) 0.40116(9) 0.0592(4) Uani d . 1 1
H H10A 0.1616 0.1727 0.4333 0.071 Uiso calc R 1 1
H H10B -0.0242 0.1593 0.4171 0.071 Uiso calc R 1 1
C C1 0.67269(18) 0.47886(13) 0.28887(9) 0.0613(5) Uani d . 1 1
H H1A 0.7335 0.4781 0.2536 0.092 Uiso calc R 1 1
H H1B 0.7177 0.4413 0.3224 0.092 Uiso calc R 1 1
H H1C 0.6757 0.5317 0.3075 0.092 Uiso calc R 1 1
C C76 0.0721(2) 0.52561(9) 0.39544(9) 0.0537(4) Uani d . 1 1
H H76 -0.0048 0.5340 0.3579 0.064 Uiso calc R 1 1
C C20 0.2790(3) 0.24183(11) 0.06903(9) 0.0658(5) Uani d . 1 1
H H20 0.2808 0.2239 0.0263 0.079 Uiso calc R 1 1
C C53 0.2212(2) 0.50518(11) 0.00374(8) 0.0577(4) Uani d . 1 1
H H53 0.1538 0.4609 -0.0027 0.069 Uiso calc R 1 1
C C57 0.3575(2) 0.60591(10) 0.07381(8) 0.0565(4) Uani d . 1 1
H H57 0.3839 0.6302 0.1150 0.068 Uiso calc R 1 1
C C75 0.0883(3) 0.58062(11) 0.44760(13) 0.0743(6) Uani d . 1 1
H H75 0.0218 0.6253 0.4443 0.089 Uiso calc R 1 1
C C19 0.1418(3) 0.27253(11) 0.08442(8) 0.0600(5) Uani d . 1 1
H H19 0.0517 0.2754 0.0515 0.072 Uiso calc R 1 1
C C74 0.1995(3) 0.56989(13) 0.50282(11) 0.0770(6) Uani d . 1 1
H H74 0.2095 0.6070 0.5371 0.092 Uiso calc R 1 1
C C23 0.6913(3) 0.20440(14) 0.16253(14) 0.0856(7) Uani d . 1 1
H H23 0.7891 0.1832 0.1564 0.103 Uiso calc R 1 1
C C22 0.5681(3) 0.20404(12) 0.11094(12) 0.0762(6) Uani d . 1 1
H H22 0.5826 0.1818 0.0709 0.091 Uiso calc R 1 1
C C54 0.2788(3) 0.53737(14) -0.04922(9) 0.0760(6) Uani d . 1 1
H H54 0.2510 0.5143 -0.0908 0.091 Uiso calc R 1 1
C C73 0.2965(3) 0.50437(13) 0.50781(9) 0.0701(5) Uani d . 1 1
H H73 0.3724 0.4965 0.5457 0.084 Uiso calc R 1 1
C C56 0.4135(3) 0.63776(13) 0.02018(10) 0.0766(6) Uani d . 1 1
H H56 0.4772 0.6834 0.0256 0.092 Uiso calc R 1 1
C C24 0.6777(2) 0.23534(12) 0.22476(12) 0.0723(6) Uani d . 1 1
H H24 0.7643 0.2349 0.2594 0.087 Uiso calc R 1 1
C C55 0.3763(3) 0.60290(15) -0.04099(10) 0.0802(6) Uani d . 1 1
H H55 0.4172 0.6238 -0.0766 0.096 Uiso calc R 1 1

loop_
_atom_site_aniso_label
_atom_site_aniso_U_11
_atom_site_aniso_U_22
_atom_site_aniso_U_33
_atom_site_aniso_U_12
_atom_site_aniso_U_13
_atom_site_aniso_U_23
O1 0.0309(5) 0.0548(6) 0.0527(6) 0.0048(4) 0.0061(4) 0.0185(5)
N1 0.0465(6) 0.0259(5) 0.0339(6) -0.0008(4) 0.0076(5) 0.0001(4)
C13 0.0351(6) 0.0294(6) 0.0300(6) 0.0038(5) 0.0046(5) 0.0002(5)
C7 0.0313(6) 0.0301(6) 0.0326(6) -0.0001(5) 0.0071(5) 0.0008(5)
N2 0.0276(5) 0.0515(7) 0.0370(6) -0.0019(5) 0.0061(4) 0.0012(5)
C4 0.0322(6) 0.0282(6) 0.0354(6) 0.0007(5) 0.0053(5) 0.0028(5)
C71 0.0393(7) 0.0339(6) 0.0418(7) -0.0039(5) 0.0187(6) -0.0039(5)
O2 0.0497(6) 0.0619(7) 0.0496(6) 0.0142(5) -0.0059(5) 0.0064(5)
C2 0.0321(6) 0.0369(6) 0.0334(6) -0.0024(5) 0.0053(5) -0.0029(5)
C17 0.0480(8) 0.0294(6) 0.0323(6) 0.0001(5) 0.0084(6) -0.0011(5)
C51 0.0381(7) 0.0348(6) 0.0419(7) -0.0028(5) 0.0067(6) 0.0050(5)
C3 0.0294(6) 0.0282(6) 0.0296(6) 0.0012(4) 0.0052(4) 0.0013(4)
C52 0.0433(7) 0.0400(7) 0.0381(7) -0.0026(6) 0.0058(6) 0.0064(6)
C18 0.0546(9) 0.0409(7) 0.0377(7) -0.0058(6) 0.0011(6) -0.0028(6)
C14 0.0409(7) 0.0368(7) 0.0452(8) 0.0097(6) 0.0029(6) 0.0011(6)
C8 0.0413(7) 0.0306(6) 0.0303(6) -0.0015(5) 0.0061(5) 0.0011(5)
C5 0.0342(6) 0.0307(6) 0.0386(7) 0.0000(5) 0.0084(5) 0.0047(5)
C9 0.0574(9) 0.0417(8) 0.0443(8) -0.0093(7) 0.0154(7) 0.0031(6)
C6 0.0371(7) 0.0523(8) 0.0405(7) -0.0079(6) 0.0081(6) 0.0061(6)
C15 0.0483(8) 0.0409(8) 0.0582(9) 0.0112(6) 0.0149(7) -0.0029(7)
C21 0.0809(12) 0.0408(8) 0.0534(10) -0.0052(8) 0.0325(9) -0.0091(7)
C16 0.0557(9) 0.0323(7) 0.0441(8) 0.0006(6) 0.0193(7) -0.0041(6)
C12 0.0672(10) 0.0288(7) 0.0497(8) 0.0032(6) 0.0084(7) 0.0017(6)
C72 0.0644(10) 0.0537(9) 0.0395(8) -0.0023(7) 0.0124(7) -0.0090(7)
C11 0.0745(11) 0.0309(7) 0.0644(11) -0.0082(7) 0.0079(9) 0.0046(7)
C10 0.0774(12) 0.0429(8) 0.0602(10) -0.0139(8) 0.0199(9) 0.0114(7)
C1 0.0307(7) 0.0949(14) 0.0573(10) -0.0090(8) 0.0047(7) 0.0078(9)
C76 0.0509(9) 0.0394(8) 0.0754(11) 0.0024(6) 0.0239(8) -0.0058(7)
C20 0.1035(16) 0.0572(10) 0.0409(9) -0.0175(10) 0.0240(10) -0.0153(7)
C53 0.0724(11) 0.0551(10) 0.0472(9) -0.0198(8) 0.0150(8) -0.0028(7)
C57 0.0699(11) 0.0535(9) 0.0444(8) -0.0209(8) 0.0047(8) 0.0056(7)
C75 0.0807(14) 0.0449(9) 0.1095(18) 0.0002(9) 0.0502(13) -0.0219(10)
C19 0.0859(13) 0.0544(10) 0.0361(8) -0.0158(9) 0.0005(8) -0.0064(7)
C74 0.0941(15) 0.0696(13) 0.0778(14) -0.0238(11) 0.0442(13) -0.0385(11)
C23 0.0820(15) 0.0721(14) 0.115(2) 0.0208(11) 0.0528(15) -0.0141(13)
C22 0.1001(17) 0.0591(11) 0.0839(15) 0.0003(11) 0.0566(14) -0.0189(10)
C54 0.1030(16) 0.0851(15) 0.0436(10) -0.0282(12) 0.0228(10) -0.0055(9)
C73 0.0879(14) 0.0775(13) 0.0477(10) -0.0191(11) 0.0194(9) -0.0225(9)
C56 0.0903(15) 0.0769(13) 0.0618(12) -0.0402(11) 0.0107(10) 0.0169(10)
C24 0.0583(11) 0.0675(12) 0.0946(15) 0.0221(9) 0.0227(10) -0.0086(11)
C55 0.0961(16) 0.0948(16) 0.0544(11) -0.0282(13) 0.0259(11) 0.0160(11)

loop_
_atom_type_symbol
_atom_type_description
_atom_type_scat_dispersion_real
_atom_type_scat_dispersion_imag
_atom_type_scat_source
C C 0.0033 0.0016 'International Tables Vol C Tables 4.2.6.8 and 6.1.1.4'
H H 0.0000 0.0000 'International Tables Vol C Tables 4.2.6.8 and 6.1.1.4'
N N 0.0061 0.0033 'International Tables Vol C Tables 4.2.6.8 and 6.1.1.4'
O O 0.0106 0.0060 'International Tables Vol C Tables 4.2.6.8 and 6.1.1.4'

loop_
_geom_angle_atom_site_label_1
_geom_angle_atom_site_label_2
_geom_angle_atom_site_label_3
_geom_angle
C8 N1 C12 114.03(11)
C8 N1 C13 107.94(10)
C12 N1 C13 116.74(11)
N1 C13 C17 109.12(10)
N1 C13 C14 112.62(10)
C17 C13 C14 101.88(10)
N1 C13 C3 102.61(9)
C17 C13 C3 118.80(10)
C14 C13 C3 112.14(10)
C71 C7 C8 115.21(11)
C71 C7 C3 116.61(10)
C8 C7 C3 104.13(10)
C71 C7 H7 106.7
C8 C7 H7 106.7
C3 C7 H7 106.7
C2 N2 C1 111.92(12)
C2 N2 C6 109.69(11)
C1 N2 C6 110.45(12)
O1 C4 C5 121.15(11)
O1 C4 C3 121.55(11)
C5 C4 C3 117.28(10)
C72 C71 C76 117.41(14)
C72 C71 C7 122.78(12)
C76 C71 C7 119.79(14)
N2 C2 C3 108.88(10)
N2 C2 H2A 109.9
C3 C2 H2A 109.9
N2 C2 H2B 109.9
C3 C2 H2B 109.9
H2A C2 H2B 108.3
C18 C17 C16 118.64(13)
C18 C17 C13 131.87(13)
C16 C17 C13 109.21(12)
C5 C51 C52 128.80(13)
C5 C51 H51 115.6
C52 C51 H51 115.6
C2 C3 C4 107.15(10)
C2 C3 C7 113.58(10)
C4 C3 C7 111.72(10)
C2 C3 C13 111.78(10)
C4 C3 C13 108.58(10)
C7 C3 C13 104.00(9)
C53 C52 C57 117.99(14)
C53 C52 C51 119.16(13)
C57 C52 C51 122.75(14)
C17 C18 C19 118.50(16)
C17 C18 H18 120.8
C19 C18 H18 120.8
O2 C14 C15 126.79(13)
O2 C14 C13 124.98(13)
C15 C14 C13 107.71(12)
N1 C8 C9 110.01(11)
N1 C8 C7 101.35(10)
C9 C8 C7 115.39(11)
N1 C8 H8 109.9
C9 C8 H8 109.9
C7 C8 H8 109.9
C51 C5 C4 116.79(12)
C51 C5 C6 124.14(12)
C4 C5 C6 119.01(11)
C8 C9 C10 110.01(13)
C8 C9 H9A 109.7
C10 C9 H9A 109.7
C8 C9 H9B 109.7
C10 C9 H9B 109.7
H9A C9 H9B 108.2
N2 C6 C5 111.84(11)
N2 C6 H6A 109.2
C5 C6 H6A 109.2
N2 C6 H6B 109.2
C5 C6 H6B 109.2
H6A C6 H6B 107.9
C24 C15 C16 119.82(17)
C24 C15 C14 132.36(17)
C16 C15 C14 107.74(12)
C20 C21 C16 116.24(16)
C20 C21 C22 128.43(17)
C16 C21 C22 115.33(19)
C15 C16 C21 123.14(15)
C15 C16 C17 113.43(13)
C21 C16 C17 123.37(15)
N1 C12 C11 109.19(13)
N1 C12 H12A 109.8
C11 C12 H12A 109.8
N1 C12 H12B 109.8
C11 C12 H12B 109.8
H12A C12 H12B 108.3
C71 C72 C73 121.46(17)
C71 C72 H72 119.3
C73 C72 H72 119.3
C12 C11 C10 110.76(13)
C12 C11 H11A 109.5
C10 C11 H11A 109.5
C12 C11 H11B 109.5
C10 C11 H11B 109.5
H11A C11 H11B 108.1
C11 C10 C9 110.58(13)
C11 C10 H10A 109.5
C9 C10 H10A 109.5
C11 C10 H10B 109.5
C9 C10 H10B 109.5
H10A C10 H10B 108.1
N2 C1 H1A 109.5
N2 C1 H1B 109.5
H1A C1 H1B 109.5
N2 C1 H1C 109.5
H1A C1 H1C 109.5
H1B C1 H1C 109.5
C71 C76 C75 120.34(18)
C71 C76 H76 119.8
C75 C76 H76 119.8
C19 C20 C21 120.48(15)
C19 C20 H20 119.8
C21 C20 H20 119.8
C54 C53 C52 121.02(16)
C54 C53 H53 119.5
C52 C53 H53 119.5
C56 C57 C52 120.26(16)
C56 C57 H57 119.9
C52 C57 H57 119.9
C74 C75 C76 121.05(18)
C74 C75 H75 119.5
C76 C75 H75 119.5
C20 C19 C18 122.66(17)
C20 C19 H19 118.7
C18 C19 H19 118.7
C75 C74 C73 119.54(17)
C75 C74 H74 120.2
C73 C74 H74 120.2
C22 C23 C24 122.73(19)
C22 C23 H23 118.6
C24 C23 H23 118.6
C23 C22 C21 121.06(18)
C23 C22 H22 119.5
C21 C22 H22 119.5
C55 C54 C53 120.40(18)
C55 C54 H54 119.8
C53 C54 H54 119.8
C74 C73 C72 120.2(2)
C74 C73 H73 119.9
C72 C73 H73 119.9
C55 C56 C57 120.82(18)
C55 C56 H56 119.6
C57 C56 H56 119.6
C15 C24 C23 117.9(2)
C15 C24 H24 121.1
C23 C24 H24 121.1
C54 C55 C56 119.44(17)
C54 C55 H55 120.3
C56 C55 H55 120.3

loop_
_geom_bond_atom_site_label_1
_geom_bond_atom_site_label_2
_geom_bond_distance
O1 C4 1.2122(15)
N1 C8 1.4539(16)
N1 C12 1.4612(18)
N1 C13 1.4652(17)
C13 C17 1.5207(17)
C13 C14 1.5772(18)
C13 C3 1.5933(17)
C7 C71 1.5097(18)
C7 C8 1.5243(17)
C7 C3 1.5588(16)
C7 H7 0.9800
N2 C2 1.4533(16)
N2 C1 1.4564(18)
N2 C6 1.4589(18)
C4 C5 1.4934(17)
C4 C3 1.5306(17)
C71 C72 1.384(2)
C71 C76 1.386(2)
O2 C14 1.2112(17)
C2 C3 1.5289(17)
C2 H2A 0.9700
C2 H2B 0.9700
C17 C18 1.360(2)
C17 C16 1.408(2)
C51 C5 1.3337(19)
C51 C52 1.4666(19)
C51 H51 0.9300
C52 C53 1.386(2)
C52 C57 1.388(2)
C18 C19 1.416(2)
C18 H18 0.9300
C14 C15 1.477(2)
C8 C9 1.5144(19)
C8 H8 0.9800
C5 C6 1.5064(19)
C9 C10 1.525(2)
C9 H9A 0.9700
C9 H9B 0.9700
C6 H6A 0.9700
C6 H6B 0.9700
C15 C24 1.371(2)
C15 C16 1.393(2)
C21 C20 1.399(3)
C21 C16 1.406(2)
C21 C22 1.418(3)
C12 C11 1.514(2)
C12 H12A 0.9700
C12 H12B 0.9700
C72 C73 1.391(2)
C72 H72 0.9300
C11 C10 1.520(3)
C11 H11A 0.9700
C11 H11B 0.9700
C10 H10A 0.9700
C10 H10B 0.9700
C1 H1A 0.9600
C1 H1B 0.9600
C1 H1C 0.9600
C76 C75 1.399(3)
C76 H76 0.9300
C20 C19 1.359(3)
C20 H20 0.9300
C53 C54 1.377(2)
C53 H53 0.9300
C57 C56 1.380(2)
C57 H57 0.9300
C75 C74 1.355(3)
C75 H75 0.9300
C19 H19 0.9300
C74 C73 1.361(3)
C74 H74 0.9300
C23 C22 1.353(3)
C23 C24 1.402(3)
C23 H23 0.9300
C22 H22 0.9300
C54 C55 1.364(3)
C54 H54 0.9300
C73 H73 0.9300
C56 C55 1.371(3)
C56 H56 0.9300
C24 H24 0.9300
C55 H55 0.9300

loop_
_geom_hbond_atom_site_label_D
_geom_hbond_atom_site_label_H
_geom_hbond_atom_site_label_A
_geom_hbond_distance_DH
_geom_hbond_distance_HA
_geom_hbond_distance_DA
_geom_hbond_angle_DHA
C2 H2B O2 0.97 2.35 2.9329(18) 118

loop_
_geom_torsion_atom_site_label_1
_geom_torsion_atom_site_label_2
_geom_torsion_atom_site_label_3
_geom_torsion_atom_site_label_4
_geom_torsion
C8 N1 C13 C17 -161.77(10)
C12 N1 C13 C17 68.27(14)
C8 N1 C13 C14 85.87(12)
C12 N1 C13 C14 -44.09(15)
C8 N1 C13 C3 -34.89(12)
C12 N1 C13 C3 -164.86(11)
C8 C7 C71 C72 35.14(18)
C3 C7 C71 C72 -87.39(16)
C8 C7 C71 C76 -143.38(13)
C3 C7 C71 C76 94.09(15)
C1 N2 C2 C3 -163.22(13)
C6 N2 C2 C3 73.82(13)
N1 C13 C17 C18 55.50(18)
C14 C13 C17 C18 174.76(14)
C3 C13 C17 C18 -61.52(19)
N1 C13 C17 C16 -118.20(12)
C14 C13 C17 C16 1.06(14)
C3 C13 C17 C16 124.78(12)
N2 C2 C3 C4 -61.97(13)
N2 C2 C3 C7 174.16(10)
N2 C2 C3 C13 56.87(13)
O1 C4 C3 C2 -145.26(12)
C5 C4 C3 C2 36.60(14)
O1 C4 C3 C7 -20.26(17)
C5 C4 C3 C7 161.60(10)
O1 C4 C3 C13 93.86(14)
C5 C4 C3 C13 -84.29(13)
C71 C7 C3 C2 23.51(15)
C8 C7 C3 C2 -104.61(12)
C71 C7 C3 C4 -97.83(13)
C8 C7 C3 C4 134.04(10)
C71 C7 C3 C13 145.25(11)
C8 C7 C3 C13 17.12(12)
N1 C13 C3 C2 132.33(10)
C17 C13 C3 C2 -107.27(13)
C14 C13 C3 C2 11.23(14)
N1 C13 C3 C4 -109.69(10)
C17 C13 C3 C4 10.71(15)
C14 C13 C3 C4 129.22(11)
N1 C13 C3 C7 9.40(12)
C17 C13 C3 C7 129.80(11)
C14 C13 C3 C7 -111.69(11)
C5 C51 C52 C53 141.99(17)
C5 C51 C52 C57 -41.8(2)
C16 C17 C18 C19 -3.2(2)
C13 C17 C18 C19 -176.42(14)
N1 C13 C14 O2 -55.56(18)
C17 C13 C14 O2 -172.32(14)
C3 C13 C14 O2 59.57(18)
N1 C13 C14 C15 116.69(12)
C17 C13 C14 C15 -0.07(14)
C3 C13 C14 C15 -128.18(12)
C12 N1 C8 C9 -59.48(15)
C13 N1 C8 C9 169.06(11)
C12 N1 C8 C7 177.93(11)
C13 N1 C8 C7 46.47(12)
C71 C7 C8 N1 -166.60(10)
C3 C7 C8 N1 -37.62(12)
C71 C7 C8 C9 74.61(15)
C3 C7 C8 C9 -156.41(11)
C52 C51 C5 C4 179.34(13)
C52 C51 C5 C6 -3.5(2)
O1 C4 C5 C51 -22.96(19)
C3 C4 C5 C51 155.19(12)
O1 C4 C5 C6 159.74(13)
C3 C4 C5 C6 -22.11(17)
N1 C8 C9 C10 55.74(16)
C7 C8 C9 C10 169.61(12)
C2 N2 C6 C5 -54.29(15)
C1 N2 C6 C5 -178.11(13)
C51 C5 C6 N2 -147.88(13)
C4 C5 C6 N2 29.22(18)
O2 C14 C15 C24 -5.5(3)
C13 C14 C15 C24 -177.54(19)
O2 C14 C15 C16 171.13(15)
C13 C14 C15 C16 -0.94(16)
C24 C15 C16 C21 1.7(2)
C14 C15 C16 C21 -175.37(14)
C24 C15 C16 C17 178.83(16)
C14 C15 C16 C17 1.73(18)
C20 C21 C16 C15 178.90(15)
C22 C21 C16 C15 -0.4(2)
C20 C21 C16 C17 2.1(2)
C22 C21 C16 C17 -177.24(15)
C18 C17 C16 C15 -176.47(13)
C13 C17 C16 C15 -1.81(17)
C18 C17 C16 C21 0.6(2)
C13 C17 C16 C21 175.28(13)
C8 N1 C12 C11 59.07(16)
C13 N1 C12 C11 -173.91(12)
C76 C71 C72 C73 0.3(2)
C7 C71 C72 C73 -178.25(15)
N1 C12 C11 C10 -55.75(18)
C12 C11 C10 C9 55.3(2)
C8 C9 C10 C11 -54.83(19)
C72 C71 C76 C75 -0.1(2)
C7 C71 C76 C75 178.50(14)
C16 C21 C20 C19 -2.1(2)
C22 C21 C20 C19 177.08(19)
C57 C52 C53 C54 2.6(3)
C51 C52 C53 C54 178.97(18)
C53 C52 C57 C56 -2.1(3)
C51 C52 C57 C56 -178.41(18)
C71 C76 C75 C74 0.1(3)
C21 C20 C19 C18 -0.4(3)
C17 C18 C19 C20 3.2(2)
C76 C75 C74 C73 -0.3(3)
C24 C23 C22 C21 1.3(4)
C20 C21 C22 C23 179.7(2)
C16 C21 C22 C23 -1.1(3)
C52 C53 C54 C55 -0.7(4)
C75 C74 C73 C72 0.5(3)
C71 C72 C73 C74 -0.5(3)
C52 C57 C56 C55 -0.1(3)
C16 C15 C24 C23 -1.5(3)
C14 C15 C24 C23 174.78(19)
C22 C23 C24 C15 0.0(4)
C53 C54 C55 C56 -1.6(4)
C57 C56 C55 C54 2.0(4)
